data_4345908
loop_
_publ_author_name
'Peryshkov, Dmitry V.'
'Strauss, Steven H.'

_publ_section_title
;
 Exceptional Structural Compliance of the B12F12(2-) Superweak Anion.
;
_journal_issue 7
_journal_name_full 'Inorganic chemistry'
_journal_page_first 4072
_journal_page_last 4083
_journal_paper_doi 10.1021/acs.inorgchem.7b00051
_journal_volume 56
_journal_year 2017
_chemical_formula_moiety 'C16 H24 Ag2 N8, B12 F12'
_chemical_formula_sum 'C16 H24 Ag2 B12 F12 N8'
_chemical_formula_weight 901.9
_chemical_name_systematic
; 
 ? 
;
_space_group_IT_number 14
_symmetry_cell_setting monoclinic
_symmetry_space_group_name_Hall '-P 2ybc'
_symmetry_space_group_name_H-M 'P 1 21/c 1'
_atom_sites_solution_hydrogens geom
_atom_sites_solution_primary direct
_atom_sites_solution_secondary difmap
_audit_creation_method SHELXL-97
_cell_angle_alpha 90.00
_cell_angle_beta 91.609(3)
_cell_angle_gamma 90.00
_cell_formula_units_Z 2
_cell_length_a 10.1859(5)
_cell_length_b 11.6479(7)
_cell_length_c 14.1573(7)
_cell_measurement_reflns_used 1345
_cell_measurement_temperature 120(2)
_cell_measurement_theta_max 20.63
_cell_measurement_theta_min 2.66
_cell_volume 1679.02(15)
_computing_cell_refinement 'APEX2, v. 2.0-2, Bruker AXS, 2006'
_computing_data_collection 'APEX2, v. 2.0-2, Bruker AXS, 2006'
_computing_data_reduction 'APEX2, v. 2.0-2, Bruker AXS, 2006'
_computing_molecular_graphics 'SHELXTL, v. 6.12 UNIX, Bruker AXS'
_computing_publication_material 'SHELXTL, v. 6.12 UNIX, Bruker AXS'
_computing_structure_refinement 'SHELXL-2016/6 (Sheldrick, 2016)'
_computing_structure_solution 'SHELXTL, v. 6.12 UNIX, Bruker AXS'
_diffrn_ambient_temperature 120(2)
_diffrn_measured_fraction_theta_full 0.998
_diffrn_measured_fraction_theta_max 0.998
_diffrn_measurement_device_type 'Bruker Kappa APEX2 diffractometer'
_diffrn_measurement_method 'omega and phi scans'
_diffrn_radiation_monochromator graphite
_diffrn_radiation_source 'fine-focus sealed tube'
_diffrn_radiation_type MoK\a
_diffrn_radiation_wavelength 0.71073
_diffrn_reflns_av_R_equivalents 0.0000
_diffrn_reflns_av_sigmaI/netI 0.0380
_diffrn_reflns_limit_h_max 13
_diffrn_reflns_limit_h_min -13
_diffrn_reflns_limit_k_max 15
_diffrn_reflns_limit_k_min 0
_diffrn_reflns_limit_l_max 19
_diffrn_reflns_limit_l_min 0
_diffrn_reflns_number 4506
_diffrn_reflns_theta_full 29.13
_diffrn_reflns_theta_max 29.13
_diffrn_reflns_theta_min 2.00
_diffrn_standards_decay_% 0
_diffrn_standards_interval_count 0
_diffrn_standards_interval_time 0
_diffrn_standards_number 0
_exptl_absorpt_coefficient_mu 1.259
_exptl_absorpt_correction_T_max 0.8564
_exptl_absorpt_correction_T_min 0.7886
_exptl_absorpt_correction_type multi-scan
_exptl_absorpt_process_details
;

Sheldrick, G. M., SADABS, v. 2.10, Bruker AXS, Madison, WI

;
_exptl_crystal_colour colourless
_exptl_crystal_density_diffrn 1.784
_exptl_crystal_density_meas ?
_exptl_crystal_density_method 'not measured'
_exptl_crystal_description prism
_exptl_crystal_F_000 876
_exptl_crystal_size_max 0.20
_exptl_crystal_size_mid 0.18
_exptl_crystal_size_min 0.13
_refine_diff_density_max 0.761
_refine_diff_density_min -1.063
_refine_diff_density_rms 0.104
_refine_ls_extinction_coef none
_refine_ls_extinction_method none
_refine_ls_goodness_of_fit_ref 1.051
_refine_ls_hydrogen_treatment constr
_refine_ls_matrix_type full
_refine_ls_number_parameters 263
_refine_ls_number_reflns 4506
_refine_ls_number_restraints 0
_refine_ls_restrained_S_all 1.051
_refine_ls_R_factor_all 0.0726
_refine_ls_R_factor_gt 0.0465
_refine_ls_shift/su_max 0.001
_refine_ls_shift/su_mean 0.000
_refine_ls_structure_factor_coef Fsqd
_refine_ls_weighting_details 'calc w=1/[\s^2^(Fo^2^)+(0.0279P)^2^+5.5260P] where P=(Fo^2^+2Fc^2^)/3'
_refine_ls_weighting_scheme calc
_refine_ls_wR_factor_gt 0.0952
_refine_ls_wR_factor_ref 0.1041
_reflns_number_gt 3446
_reflns_number_total 4506
_reflns_threshold_expression >2sigma(I)
_cod_data_source_file ic7b00051_si_005.cif
_cod_data_source_block hklf4
_cod_depositor_comments
;
The following automatic conversions were performed:

'_symmetry_cell_setting' value 'Monoclinic' changed to 'monoclinic'
according to
/home/data/users/saulius/crontab/automatic-downloads/rss-feeds/ACS/lib/dictionaries/cif_core.dic
dictionary named 'cif_core.dic' version 2.4.2 from 2011-04-26.

'_exptl_crystal_density_meas' value 'not measured' was changed to '?'
- the value is perceived as not measured.

Automatic conversion script
Id: cif_fix_values 4973 2017-02-22 13:04:09Z antanas 

 Adding full bibliography for 4345908--4345909.cif.
;
_cod_original_sg_symbol_H-M P2(1)/c
_cod_database_code 4345908

loop_
_symmetry_equiv_pos_as_xyz
'x, y, z'
'-x, y+1/2, -z+1/2'
'-x, -y, -z'
'x, -y-1/2, z-1/2'

loop_
_atom_site_label
_atom_site_type_symbol
_atom_site_fract_x
_atom_site_fract_y
_atom_site_fract_z
_atom_site_U_iso_or_equiv
_atom_site_adp_type
_atom_site_occupancy
_atom_site_symmetry_multiplicity
_atom_site_calc_flag
_atom_site_refinement_flags
_atom_site_disorder_assembly
_atom_site_disorder_group
Ag1 Ag 0.53654(3) 0.14938(3) 0.07153(2) 0.04019(11) Uani 1 1 d . . .
B1 B 0.0081(4) 0.3585(3) 0.9685(2) 0.0204(7) Uani 1 1 d . . .
B2 B -0.0786(4) 0.4624(3) 0.8973(2) 0.0209(7) Uani 1 1 d . . .
B3 B -0.1405(4) 0.4221(3) 1.0095(3) 0.0206(7) Uani 1 1 d . . .
B4 B -0.0037(4) 0.4024(3) 1.0899(2) 0.0203(7) Uani 1 1 d . . .
B5 B 0.1429(3) 0.4304(3) 1.0263(2) 0.0201(7) Uani 1 1 d . . .
B6 B 0.0968(4) 0.4676(4) 0.9075(2) 0.0217(7) Uani 1 1 d . . .
F1 F 0.0155(2) 0.24433(17) 0.94284(13) 0.0255(4) Uani 1 1 d . . .
F2 F -0.14468(19) 0.43107(18) 0.81420(13) 0.0259(4) Uani 1 1 d . . .
F3 F -0.25529(19) 0.35960(18) 1.01491(14) 0.0277(4) Uani 1 1 d . . .
F4 F -0.0058(2) 0.32455(17) 1.16355(13) 0.0261(4) Uani 1 1 d . . .
F5 F 0.25942(19) 0.37417(18) 1.04858(14) 0.0274(4) Uani 1 1 d . . .
F6 F 0.17555(19) 0.44136(18) 0.83222(13) 0.0266(4) Uani 1 1 d . . .
N1 N 0.7535(4) 0.0959(3) 0.0791(2) 0.0424(9) Uani 1 1 d . A .
N2 N 0.4226(4) 0.1722(3) -0.0636(2) 0.0399(8) Uani 1 1 d . A .
C1 C 0.8615(4) 0.0808(3) 0.0967(3) 0.0330(8) Uani 1 1 d . . .
C2 C 0.9985(4) 0.0591(4) 0.1193(3) 0.0364(9) Uani 1 1 d . A .
H2A H 1.0185 -0.0217 0.1072 0.055 Uiso 1 1 calc R . .
H2B H 1.0167 0.0766 0.1862 0.055 Uiso 1 1 calc R . .
H2C H 1.0531 0.1079 0.0800 0.055 Uiso 1 1 calc R . .
C3 C 0.3532(4) 0.1739(3) -0.1279(3) 0.0329(8) Uani 1 1 d . . .
C4 C 0.2630(4) 0.1779(4) -0.2093(3) 0.0349(9) Uani 1 1 d . A .
H4A H 0.1804 0.2139 -0.1912 0.052 Uiso 1 1 calc R . .
H4B H 0.2455 0.0997 -0.2319 0.052 Uiso 1 1 calc R . .
H4C H 0.3023 0.2228 -0.2598 0.052 Uiso 1 1 calc R . .
N4 N 0.3770(6) 0.0209(5) 0.1419(4) 0.0373(14) Uani 0.597(4) 1 d P A 1
N3 N 0.5234(5) 0.3356(5) 0.1462(4) 0.0368(14) Uani 0.597(4) 1 d P A 1
C6A C 0.5052(5) 0.5457(5) 0.1211(4) 0.0524(13) Uani 0.597(4) 1 d P A 1
H6A H 0.5722 0.5676 0.0761 0.079 Uiso 0.597(4) 1 calc PR A 1
H6B H 0.5189 0.5890 0.1799 0.079 Uiso 0.597(4) 1 calc PR A 1
H6C H 0.4178 0.5630 0.0940 0.079 Uiso 0.597(4) 1 calc PR A 1
C5 C 0.5144(6) 0.4322(7) 0.1394(4) 0.0326(15) Uani 0.597(4) 1 d P A 1
C7 C 0.3229(6) -0.0623(6) 0.1581(4) 0.0290(14) Uani 0.597(4) 1 d P A 1
C8A C 0.2556(4) -0.1657(3) 0.1767(3) 0.0331(8) Uani 0.597(4) 1 d P A 1
H8A1 H 0.2346 -0.2051 0.1170 0.050 Uiso 0.597(4) 1 calc PR A 1
H8A2 H 0.1742 -0.1485 0.2092 0.050 Uiso 0.597(4) 1 calc PR A 1
H8A3 H 0.3114 -0.2153 0.2168 0.050 Uiso 0.597(4) 1 calc PR A 1
N5 N 0.4201(8) -0.2351(7) 0.3022(5) 0.0318(19) Uani 0.403(4) 1 d P . 2
N6 N 0.5181(8) 0.5717(7) 0.2884(6) 0.0322(19) Uani 0.403(4) 1 d P . 2
C6B C 0.5052(5) 0.5457(5) 0.1211(4) 0.0524(13) Uani 0.403(4) 1 d P A 2
H6D H 0.4462 0.6054 0.0958 0.079 Uiso 0.403(4) 1 calc PR A 2
H6E H 0.4702 0.4699 0.1039 0.079 Uiso 0.403(4) 1 calc PR A 2
H6F H 0.5923 0.5552 0.0945 0.079 Uiso 0.403(4) 1 calc PR A 2
C8B C 0.2556(4) -0.1657(3) 0.1767(3) 0.0331(8) Uani 0.403(4) 1 d P A 2
H8B1 H 0.2910 -0.1792 0.1140 0.050 Uiso 0.403(4) 1 calc PR A 2
H8B2 H 0.2389 -0.0835 0.1849 0.050 Uiso 0.403(4) 1 calc PR A 2
H8B3 H 0.1733 -0.2084 0.1826 0.050 Uiso 0.403(4) 1 calc PR A 2
C9 C 0.3472(9) -0.2034(7) 0.2468(6) 0.0252(19) Uani 0.403(4) 1 d P A 2
C10 C 0.5141(8) 0.5542(8) 0.2096(6) 0.0248(19) Uani 0.403(4) 1 d P A 2

loop_
_atom_site_aniso_label
_atom_site_aniso_U_11
_atom_site_aniso_U_22
_atom_site_aniso_U_33
_atom_site_aniso_U_23
_atom_site_aniso_U_13
_atom_site_aniso_U_12
Ag1 0.0494(2) 0.0446(2) 0.02640(15) -0.00081(13) -0.00201(12) 0.00730(16)
B1 0.0220(17) 0.0208(19) 0.0184(16) -0.0015(14) 0.0001(13) -0.0003(15)
B2 0.0215(18) 0.0220(19) 0.0189(16) -0.0005(14) -0.0036(13) -0.0013(15)
B3 0.0191(17) 0.023(2) 0.0200(17) -0.0004(14) 0.0009(13) -0.0009(14)
B4 0.0197(17) 0.025(2) 0.0158(16) 0.0002(13) -0.0001(12) -0.0012(15)
B5 0.0159(17) 0.0238(19) 0.0207(17) 0.0008(14) -0.0017(12) 0.0008(14)
B6 0.0182(18) 0.029(2) 0.0181(16) -0.0004(14) 0.0006(13) 0.0015(15)
F1 0.0294(11) 0.0210(10) 0.0259(10) -0.0045(8) -0.0010(8) 0.0014(8)
F2 0.0293(11) 0.0308(11) 0.0171(9) -0.0020(8) -0.0061(7) -0.0023(9)
F3 0.0204(10) 0.0300(12) 0.0326(10) 0.0010(9) -0.0003(8) -0.0047(8)
F4 0.0289(11) 0.0275(11) 0.0219(9) 0.0069(8) -0.0017(7) -0.0009(8)
F5 0.0191(10) 0.0307(12) 0.0322(11) 0.0016(8) -0.0035(7) 0.0053(8)
F6 0.0257(10) 0.0332(12) 0.0212(9) -0.0032(8) 0.0061(7) 0.0021(9)
N1 0.046(2) 0.041(2) 0.0395(19) 0.0080(16) -0.0030(16) 0.0087(17)
N2 0.0379(19) 0.050(2) 0.0315(17) -0.0110(15) -0.0023(14) -0.0057(16)
C1 0.046(2) 0.030(2) 0.0236(17) 0.0027(14) -0.0010(15) 0.0057(17)
C2 0.043(2) 0.036(2) 0.0302(19) 0.0030(16) 0.0005(16) 0.0060(18)
C3 0.033(2) 0.034(2) 0.0319(19) -0.0072(15) 0.0058(15) -0.0066(16)
C4 0.035(2) 0.037(2) 0.0320(19) -0.0057(16) -0.0023(15) -0.0045(17)
N4 0.037(3) 0.042(4) 0.033(3) 0.001(2) 0.001(2) -0.007(3)
N3 0.027(3) 0.043(4) 0.040(3) -0.012(3) -0.006(2) 0.005(3)
C6A 0.037(3) 0.060(3) 0.059(3) 0.020(2) -0.014(2) -0.006(2)
C5 0.024(3) 0.045(4) 0.029(3) -0.011(3) -0.006(2) 0.002(3)
C7 0.024(3) 0.034(4) 0.029(3) -0.006(3) -0.004(2) 0.003(3)
C8A 0.0303(19) 0.034(2) 0.0347(19) -0.0056(16) -0.0044(15) -0.0003(16)
N5 0.033(4) 0.035(5) 0.027(4) 0.009(3) 0.002(3) 0.006(4)
N6 0.039(5) 0.025(4) 0.033(4) 0.000(3) 0.010(3) 0.002(3)
C6B 0.037(3) 0.060(3) 0.059(3) 0.020(2) -0.014(2) -0.006(2)
C8B 0.0303(19) 0.034(2) 0.0347(19) -0.0056(16) -0.0044(15) -0.0003(16)
C9 0.030(5) 0.020(4) 0.026(4) -0.006(3) 0.004(3) -0.001(4)
C10 0.019(4) 0.024(5) 0.032(5) 0.004(3) 0.007(3) 0.000(3)

loop_
_atom_type_symbol
_atom_type_description
_atom_type_scat_dispersion_real
_atom_type_scat_dispersion_imag
_atom_type_scat_source
C C 0.0033 0.0016 'International Tables Vol C Tables 4.2.6.8 and 6.1.1.4'
H H 0.0000 0.0000 'International Tables Vol C Tables 4.2.6.8 and 6.1.1.4'
Ag Ag -0.8971 1.1015 'International Tables Vol C Tables 4.2.6.8 and 6.1.1.4'
B B 0.0013 0.0007 'International Tables Vol C Tables 4.2.6.8 and 6.1.1.4'
F F 0.0171 0.0103 'International Tables Vol C Tables 4.2.6.8 and 6.1.1.4'
N N 0.0061 0.0033 'International Tables Vol C Tables 4.2.6.8 and 6.1.1.4'

loop_
_geom_angle_atom_site_label_1
_geom_angle_atom_site_label_2
_geom_angle_atom_site_label_3
_geom_angle
_geom_angle_site_symmetry_1
_geom_angle_site_symmetry_3
N2 Ag1 N6 131.7(2) . 2_645
N2 Ag1 N5 133.7(2) . 2_655
N6 Ag1 N5 66.1(3) 2_645 2_655
N2 Ag1 N1 123.43(13) . .
N6 Ag1 N1 96.3(2) 2_645 .
N5 Ag1 N1 87.6(2) 2_655 .
N2 Ag1 N3 103.56(17) . .
N6 Ag1 N3 87.6(3) 2_645 .
N5 Ag1 N3 30.3(2) 2_655 .
N1 Ag1 N3 106.74(16) . .
N2 Ag1 N4 94.97(16) . .
N6 Ag1 N4 38.3(2) 2_645 .
N5 Ag1 N4 99.2(2) 2_655 .
N1 Ag1 N4 117.74(17) . .
N3 Ag1 N4 109.0(2) . .
F1 B1 B5 121.7(3) . .
F1 B1 B2 122.1(3) . .
B5 B1 B2 107.6(3) . .
F1 B1 B6 121.6(3) . .
B5 B1 B6 59.9(2) . .
B2 B1 B6 59.9(2) . .
F1 B1 B3 122.3(3) . .
B5 B1 B3 107.6(3) . .
B2 B1 B3 59.8(2) . .
B6 B1 B3 107.7(3) . .
F1 B1 B4 122.0(3) . .
B5 B1 B4 60.1(2) . .
B2 B1 B4 107.5(3) . .
B6 B1 B4 107.9(3) . .
B3 B1 B4 59.7(2) . .
F2 B2 B3 120.6(3) . .
F2 B2 B5 121.2(3) . 3_567
B3 B2 B5 60.1(2) . 3_567
F2 B2 B6 122.4(3) . .
B3 B2 B6 108.3(2) . .
B5 B2 B6 108.0(3) 3_567 .
F2 B2 B4 122.1(3) . 3_567
B3 B2 B4 108.5(3) . 3_567
B5 B2 B4 60.2(2) 3_567 3_567
B6 B2 B4 59.9(2) . 3_567
F2 B2 B1 121.3(3) . .
B3 B2 B1 60.2(2) . .
B5 B2 B1 108.4(2) 3_567 .
B6 B2 B1 60.2(2) . .
B4 B2 B1 108.4(3) 3_567 .
F3 B3 B2 120.6(3) . .
F3 B3 B4 122.8(3) . .
B2 B3 B4 108.1(3) . .
F3 B3 B6 122.5(3) . 3_567
B2 B3 B6 107.9(3) . 3_567
B4 B3 B6 59.9(2) . 3_567
F3 B3 B5 121.1(3) . 3_567
B2 B3 B5 60.0(2) . 3_567
B4 B3 B5 107.9(3) . 3_567
B6 B3 B5 59.9(2) 3_567 3_567
F3 B3 B1 121.6(3) . .
B2 B3 B1 60.0(2) . .
B4 B3 B1 60.3(2) . .
B6 B3 B1 108.2(3) 3_567 .
B5 B3 B1 108.0(3) 3_567 .
F4 B4 B6 121.4(3) . 3_567
F4 B4 B3 122.4(3) . .
B6 B4 B3 60.0(2) 3_567 .
F4 B4 B2 121.2(3) . 3_567
B6 B4 B2 60.0(2) 3_567 3_567
B3 B4 B2 107.8(3) . 3_567
F4 B4 B5 121.9(3) . .
B6 B4 B5 107.8(3) 3_567 .
B3 B4 B5 107.5(2) . .
B2 B4 B5 59.8(2) 3_567 .
F4 B4 B1 122.5(3) . .
B6 B4 B1 108.0(2) 3_567 .
B3 B4 B1 60.0(2) . .
B2 B4 B1 107.6(3) 3_567 .
B5 B4 B1 59.6(2) . .
F5 B5 B1 121.7(3) . .
F5 B5 B6 122.0(3) . .
B1 B5 B6 60.3(2) . .
F5 B5 B2 121.3(3) . 3_567
B1 B5 B2 108.3(3) . 3_567
B6 B5 B2 108.0(3) . 3_567
F5 B5 B3 121.6(3) . 3_567
B1 B5 B3 108.4(2) . 3_567
B6 B5 B3 60.0(2) . 3_567
B2 B5 B3 59.9(2) 3_567 3_567
F5 B5 B4 121.3(3) . .
B1 B5 B4 60.4(2) . .
B6 B5 B4 108.4(2) . .
B2 B5 B4 59.9(2) 3_567 .
B3 B5 B4 108.1(3) 3_567 .
F6 B6 B4 121.4(3) . 3_567
F6 B6 B5 121.8(3) . .
B4 B6 B5 108.2(3) 3_567 .
F6 B6 B2 121.9(3) . .
B4 B6 B2 60.1(2) 3_567 .
B5 B6 B2 107.6(2) . .
F6 B6 B3 121.7(3) . 3_567
B4 B6 B3 60.0(2) 3_567 3_567
B5 B6 B3 60.1(2) . 3_567
B2 B6 B3 107.8(3) . 3_567
F6 B6 B1 121.6(3) . .
B4 B6 B1 108.4(3) 3_567 .
B5 B6 B1 59.8(2) . .
B2 B6 B1 60.0(2) . .
B3 B6 B1 108.1(2) 3_567 .
C1 N1 Ag1 168.0(3) . .
C3 N2 Ag1 171.0(4) . .
N1 C1 C2 178.9(5) . .
N2 C3 C4 178.9(5) . .
C7 N4 Ag1 158.9(5) . .
C5 N3 Ag1 149.2(5) . .
N3 C5 C6A 173.8(7) . .
N4 C7 C8A 179.1(6) . .
C9 N5 Ag1 148.4(8) . 2_645
C10 N6 Ag1 158.6(7) . 2_655

loop_
_geom_bond_atom_site_label_1
_geom_bond_atom_site_label_2
_geom_bond_distance
_geom_bond_site_symmetry_2
Ag1 N2 2.225(3) .
Ag1 N6 2.263(8) 2_645
Ag1 N5 2.271(7) 2_655
Ag1 N1 2.295(4) .
Ag1 N3 2.419(6) .
Ag1 N4 2.442(6) .
B1 F1 1.382(4) .
B1 B5 1.786(5) .
B1 B2 1.791(5) .
B1 B6 1.794(5) .
B1 B3 1.796(5) .
B1 B4 1.801(5) .
B2 F2 1.388(4) .
B2 B3 1.787(5) .
B2 B5 1.788(5) 3_567
B2 B6 1.789(5) .
B2 B4 1.790(5) 3_567
B3 F3 1.382(4) .
B3 B4 1.789(5) .
B3 B6 1.789(5) 3_567
B3 B5 1.792(5) 3_567
B4 F4 1.382(4) .
B4 B6 1.787(6) 3_567
B4 B2 1.791(5) 3_567
B4 B5 1.796(5) .
B5 F5 1.384(4) .
B5 B6 1.787(5) .
B5 B2 1.788(5) 3_567
B5 B3 1.792(5) 3_567
B6 F6 1.386(4) .
B6 B4 1.787(6) 3_567
B6 B3 1.789(5) 3_567
N1 C1 1.136(5) .
N2 C3 1.137(5) .
C1 C2 1.445(6) .
C3 C4 1.455(5) .
N4 C7 1.141(9) .
N3 C5 1.132(9) .
C6A C5 1.350(9) .
C7 C8A 1.415(8) .
N5 C9 1.127(11) .
N5 Ag1 2.271(7) 2_645
N6 C10 1.134(11) .
N6 Ag1 2.263(8) 2_655
